data_7022581
loop_
_publ_author_name
'Monillas, Wesley H.'
'Young, John F.'
'Yap, Glenn P. A.'
'Theopold, Klaus H.'

_publ_section_title
;
 A well-defined model system for the chromium-catalyzed selective
 oligomerization of ethylene.
;
_journal_issue 25
_journal_name_full 'Dalton transactions (Cambridge, England : 2003)'
_journal_page_first 9198
_journal_page_last 9210
_journal_paper_doi 10.1039/c3dt00109a
_journal_volume 42
_journal_year 2013
_chemical_formula_sum 'C43 H51 Cr N2'
_chemical_formula_weight 647.86
_chemical_name_systematic
;
?
;
_space_group_IT_number 62
_symmetry_cell_setting orthorhombic
_symmetry_space_group_name_Hall '-P 2ac 2n'
_symmetry_space_group_name_H-M 'P n m a'
_atom_sites_solution_hydrogens geom
_atom_sites_solution_primary direct
_atom_sites_solution_secondary difmap
_audit_creation_method SHELXL-97
_cell_angle_alpha 90.00
_cell_angle_beta 90.00
_cell_angle_gamma 90.00
_cell_formula_units_Z 8
_cell_length_a 21.020(4)
_cell_length_b 18.707(3)
_cell_length_c 19.091(4)
_cell_measurement_reflns_used 839
_cell_measurement_temperature 180(2)
_cell_measurement_theta_max 18.48
_cell_measurement_theta_min 2.34
_cell_volume 7507(2)
_computing_cell_refinement 'SAINT (Bruker, 2002)'
_computing_data_collection 'SMART (Bruker, 2002)'
_computing_data_reduction SAINT
_computing_molecular_graphics 'SHELXTL (Sheldrick, 2001)'
_computing_publication_material SHELXTL
_computing_structure_refinement 'SHELXL-97 (Sheldrick, 1997)'
_computing_structure_solution 'SHELXS-97 (Sheldrick, 1990)'
_diffrn_ambient_temperature 180(2)
_diffrn_detector_area_resol_mean 836.6
_diffrn_measured_fraction_theta_full 1.000
_diffrn_measured_fraction_theta_max 1.000
_diffrn_measurement_device_type 'Bruker AXS APEX diffractometer'
_diffrn_measurement_method \w
_diffrn_radiation_monochromator graphite
_diffrn_radiation_source 'fine-focus sealed tube'
_diffrn_radiation_type MoK\a
_diffrn_radiation_wavelength 0.71073
_diffrn_reflns_av_R_equivalents 0.0759
_diffrn_reflns_av_sigmaI/netI 0.0565
_diffrn_reflns_limit_h_max 24
_diffrn_reflns_limit_h_min -24
_diffrn_reflns_limit_k_max 22
_diffrn_reflns_limit_k_min -22
_diffrn_reflns_limit_l_max 22
_diffrn_reflns_limit_l_min -22
_diffrn_reflns_number 42444
_diffrn_reflns_theta_full 25.00
_diffrn_reflns_theta_max 25.00
_diffrn_reflns_theta_min 1.52
_diffrn_standards_decay_% 1
_diffrn_standards_interval_count 0
_diffrn_standards_interval_time 0
_diffrn_standards_number 0
_exptl_absorpt_coefficient_mu 0.335
_exptl_absorpt_correction_T_max 0.9421
_exptl_absorpt_correction_T_min 0.9269
_exptl_absorpt_correction_type multi-scan
_exptl_absorpt_process_details 'SADABS (Sheldrick, 2003)'
_exptl_crystal_colour orange
_exptl_crystal_density_diffrn 1.146
_exptl_crystal_density_method 'not measured'
_exptl_crystal_description block
_exptl_crystal_F_000 2776
_exptl_crystal_size_max 0.23
_exptl_crystal_size_mid 0.20
_exptl_crystal_size_min 0.18
_refine_diff_density_max 0.276
_refine_diff_density_min -0.172
_refine_diff_density_rms 0.050
_refine_ls_extinction_method none
_refine_ls_goodness_of_fit_ref 1.036
_refine_ls_hydrogen_treatment constr
_refine_ls_matrix_type full
_refine_ls_number_parameters 474
_refine_ls_number_reflns 6835
_refine_ls_number_restraints 0
_refine_ls_restrained_S_all 1.036
_refine_ls_R_factor_all 0.0916
_refine_ls_R_factor_gt 0.0556
_refine_ls_shift/su_max 0.003
_refine_ls_shift/su_mean 0.000
_refine_ls_structure_factor_coef Fsqd
_refine_ls_weighting_details 'calc w=1/[\s^2^(Fo^2^)+(0.1000P)^2^+0.3046P] where P=(Fo^2^+2Fc^2^)/3'
_refine_ls_weighting_scheme calc
_refine_ls_wR_factor_gt 0.1524
_refine_ls_wR_factor_ref 0.1765
_reflns_number_gt 4533
_reflns_number_total 6835
_reflns_threshold_expression >2sigma(I)
_cod_data_source_file c3dt00109a.txt
_cod_data_source_block klat309a
_cod_depositor_comments
;
The following automatic conversions were performed:

'_symmetry_cell_setting' value 'Orthorhombic' changed to
'orthorhombic' according to
/home/saulius/struct/CIF-dictionaries/cif_core.dic dictionary named
'cif_core.dic' version 2.4.2 from 2011-04-26.

Automatic conversion script
Id: cif_fix_values 1891 2012-01-12 08:04:46Z andrius 
;
_cod_original_sg_symbol_H-M Pnma
_cod_database_code 7022581

loop_
_symmetry_equiv_pos_as_xyz
'x, y, z'
'-x+1/2, -y, z+1/2'
'-x, y+1/2, -z'
'x+1/2, -y+1/2, -z+1/2'
'-x, -y, -z'
'x-1/2, y, -z-1/2'
'x, -y-1/2, z'
'-x-1/2, y-1/2, z-1/2'

loop_
_atom_site_label
_atom_site_type_symbol
_atom_site_fract_x
_atom_site_fract_y
_atom_site_fract_z
_atom_site_U_iso_or_equiv
_atom_site_adp_type
_atom_site_occupancy
_atom_site_symmetry_multiplicity
_atom_site_calc_flag
_atom_site_refinement_flags
_atom_site_disorder_assembly
_atom_site_disorder_group
Cr1 Cr 0.44866(3) 0.2500 0.74508(3) 0.0407(2) Uani 1 2 d S . .
Cr2 Cr 0.23907(3) 0.2500 0.28007(3) 0.0439(2) Uani 1 2 d S . .
N1 N 0.51466(11) 0.17466(13) 0.74970(12) 0.0457(6) Uani 1 1 d . . .
N2 N 0.30439(10) 0.32441(13) 0.29505(12) 0.0445(6) Uani 1 1 d . . .
C1 C 0.2600(2) 0.2500 0.6425(3) 0.0730(15) Uani 1 2 d S . .
H1A H 0.2407 0.2500 0.6875 0.088 Uiso 1 2 calc SR . .
C2 C 0.2215(3) 0.2500 0.5827(3) 0.0943(19) Uani 1 2 d S . .
H2A H 0.1765 0.2500 0.5868 0.113 Uiso 1 2 calc SR . .
C3 C 0.2500(3) 0.2500 0.5181(3) 0.0806(17) Uani 1 2 d S . .
H3A H 0.2243 0.2500 0.4771 0.097 Uiso 1 2 calc SR . .
C4 C 0.3141(3) 0.2500 0.5115(3) 0.0738(15) Uani 1 2 d S . .
H4A H 0.3331 0.2500 0.4664 0.089 Uiso 1 2 calc SR . .
C5 C 0.3517(2) 0.2500 0.5710(2) 0.0568(12) Uani 1 2 d S . .
H5A H 0.3967 0.2500 0.5662 0.068 Uiso 1 2 calc SR . .
C6 C 0.32512(19) 0.2500 0.6373(2) 0.0469(10) Uani 1 2 d S . .
C7 C 0.36549(17) 0.2500 0.7005(2) 0.0407(9) Uani 1 2 d S . .
C8 C 0.35738(17) 0.2500 0.7684(2) 0.0366(9) Uani 1 2 d S . .
C9 C 0.30570(17) 0.2500 0.82009(19) 0.0398(9) Uani 1 2 d S . .
C10 C 0.28123(18) 0.1881(2) 0.8459(2) 0.0828(12) Uani 1 1 d . . .
H10A H 0.2965 0.1436 0.8290 0.099 Uiso 1 1 calc R . .
C11 C 0.2340(2) 0.1895(4) 0.8971(3) 0.126(2) Uani 1 1 d . . .
H11A H 0.2176 0.1456 0.9145 0.151 Uiso 1 1 calc R . .
C12 C 0.2116(4) 0.2500 0.9219(4) 0.151(5) Uani 1 2 d S . .
H12A H 0.1797 0.2500 0.9572 0.181 Uiso 1 2 calc SR . .
C13 C 0.49002(14) 0.10299(16) 0.75824(15) 0.0457(7) Uani 1 1 d . . .
C14 C 0.47430(15) 0.06213(16) 0.69898(16) 0.0519(8) Uani 1 1 d . . .
C15 C 0.45253(15) -0.00744(18) 0.70959(18) 0.0612(9) Uani 1 1 d . . .
H15A H 0.4412 -0.0358 0.6703 0.073 Uiso 1 1 calc R . .
C16 C 0.44704(16) -0.03595(18) 0.7760(2) 0.0641(9) Uani 1 1 d . . .
H16A H 0.4341 -0.0842 0.7822 0.077 Uiso 1 1 calc R . .
C17 C 0.46041(14) 0.00609(18) 0.83302(18) 0.0568(8) Uani 1 1 d . . .
H17A H 0.4549 -0.0133 0.8786 0.068 Uiso 1 1 calc R . .
C18 C 0.48164(13) 0.07581(17) 0.82629(15) 0.0483(7) Uani 1 1 d . . .
C19 C 0.49399(15) 0.12070(18) 0.89098(16) 0.0600(9) Uani 1 1 d . . .
H19A H 0.5118 0.1675 0.8750 0.072 Uiso 1 1 calc R . .
C20 C 0.4326(2) 0.1359(3) 0.9285(2) 0.0987(14) Uani 1 1 d . . .
H20A H 0.4028 0.1591 0.8962 0.148 Uiso 1 1 calc R . .
H20B H 0.4408 0.1675 0.9684 0.148 Uiso 1 1 calc R . .
H20C H 0.4141 0.0909 0.9453 0.148 Uiso 1 1 calc R . .
C21 C 0.5416(3) 0.0876(3) 0.9406(3) 0.179(3) Uani 1 1 d . . .
H21A H 0.5473 0.1188 0.9813 0.269 Uiso 1 1 calc R . .
H21B H 0.5825 0.0817 0.9165 0.269 Uiso 1 1 calc R . .
H21C H 0.5261 0.0408 0.9561 0.269 Uiso 1 1 calc R . .
C22 C 0.48045(19) 0.0910(2) 0.62534(17) 0.0736(11) Uani 1 1 d . . .
H22A H 0.4889 0.1435 0.6283 0.088 Uiso 1 1 calc R . .
C23 C 0.5371(3) 0.0555(3) 0.5879(2) 0.131(2) Uani 1 1 d . . .
H23A H 0.5765 0.0668 0.6130 0.197 Uiso 1 1 calc R . .
H23B H 0.5399 0.0736 0.5398 0.197 Uiso 1 1 calc R . .
H23C H 0.5309 0.0036 0.5870 0.197 Uiso 1 1 calc R . .
C24 C 0.4199(2) 0.0798(2) 0.5823(2) 0.1030(15) Uani 1 1 d . . .
H24A H 0.3839 0.1027 0.6061 0.154 Uiso 1 1 calc R . .
H24B H 0.4116 0.0285 0.5775 0.154 Uiso 1 1 calc R . .
H24C H 0.4254 0.1011 0.5358 0.154 Uiso 1 1 calc R . .
C25 C 0.62187(17) 0.1195(2) 0.7522(2) 0.0897(13) Uani 1 1 d . . .
H25A H 0.6107 0.0851 0.7156 0.134 Uiso 1 1 calc R . .
H25B H 0.6176 0.0968 0.7983 0.134 Uiso 1 1 calc R . .
H25C H 0.6659 0.1354 0.7456 0.134 Uiso 1 1 calc R . .
C26 C 0.57786(15) 0.18310(18) 0.74806(18) 0.0598(9) Uani 1 1 d . . .
C27 C 0.6067(2) 0.2500 0.7444(3) 0.0671(14) Uani 1 2 d S . .
H27A H 0.6516 0.2500 0.7387 0.081 Uiso 1 2 calc SR . .
C28 C 0.0278(2) 0.2500 0.2972(2) 0.0620(13) Uani 1 2 d S . .
H28A H 0.0265 0.2500 0.2474 0.074 Uiso 1 2 calc SR . .
C29 C -0.0275(2) 0.2500 0.3343(3) 0.0798(17) Uani 1 2 d S . .
H29A H -0.0669 0.2500 0.3099 0.096 Uiso 1 2 calc SR . .
C30 C -0.0274(2) 0.2500 0.4061(3) 0.0719(15) Uani 1 2 d S . .
H30A H -0.0665 0.2500 0.4312 0.086 Uiso 1 2 calc SR . .
C31 C 0.0292(2) 0.2500 0.4414(2) 0.0661(13) Uani 1 2 d S . .
H31A H 0.0299 0.2500 0.4912 0.079 Uiso 1 2 calc SR . .
C32 C 0.0852(2) 0.2500 0.4039(2) 0.0545(11) Uani 1 2 d S . .
H32A H 0.1244 0.2500 0.4286 0.065 Uiso 1 2 calc SR . .
C33 C 0.08630(18) 0.2500 0.3313(2) 0.0427(10) Uani 1 2 d S . .
C34 C 0.14661(18) 0.2500 0.2917(2) 0.0413(9) Uani 1 2 d S . .
C35 C 0.16076(18) 0.2500 0.2241(2) 0.0419(9) Uani 1 2 d S . .
C42 C 0.27954(14) 0.39414(16) 0.27706(15) 0.0477(7) Uani 1 1 d . . .
C43 C 0.28425(17) 0.41780(19) 0.20716(17) 0.0611(9) Uani 1 1 d . . .
C44 C 0.25359(19) 0.4815(2) 0.1898(2) 0.0744(11) Uani 1 1 d . . .
H44A H 0.2559 0.4983 0.1429 0.089 Uiso 1 1 calc R . .
C45 C 0.22029(19) 0.5205(2) 0.2381(2) 0.0739(11) Uani 1 1 d . . .
H45A H 0.1992 0.5633 0.2247 0.089 Uiso 1 1 calc R . .
C46 C 0.21763(16) 0.49705(19) 0.3068(2) 0.0671(9) Uani 1 1 d . . .
H46A H 0.1951 0.5246 0.3404 0.081 Uiso 1 1 calc R . .
C47 C 0.24700(14) 0.43439(18) 0.32760(17) 0.0537(8) Uani 1 1 d . . .
C48 C 0.24304(16) 0.4119(2) 0.40360(17) 0.0669(10) Uani 1 1 d . . .
H48A H 0.2587 0.3615 0.4067 0.080 Uiso 1 1 calc R . .
C49 C 0.17655(16) 0.4133(2) 0.43262(18) 0.0737(10) Uani 1 1 d . . .
H49A H 0.1486 0.3845 0.4028 0.110 Uiso 1 1 calc R . .
H49B H 0.1611 0.4627 0.4338 0.110 Uiso 1 1 calc R . .
H49C H 0.1766 0.3936 0.4802 0.110 Uiso 1 1 calc R . .
C50 C 0.2856(2) 0.4575(3) 0.4503(2) 0.139(2) Uani 1 1 d . . .
H50A H 0.2891 0.4351 0.4966 0.208 Uiso 1 1 calc R . .
H50B H 0.2670 0.5053 0.4553 0.208 Uiso 1 1 calc R . .
H50C H 0.3279 0.4614 0.4292 0.208 Uiso 1 1 calc R . .
C51 C 0.32204(19) 0.37729(19) 0.15221(17) 0.0751(11) Uani 1 1 d . . .
H51A H 0.3411 0.3344 0.1753 0.090 Uiso 1 1 calc R . .
C52 C 0.2802(3) 0.3510(3) 0.0910(2) 0.1230(19) Uani 1 1 d . . .
H52A H 0.2476 0.3184 0.1089 0.185 Uiso 1 1 calc R . .
H52B H 0.3068 0.3258 0.0568 0.185 Uiso 1 1 calc R . .
H52C H 0.2598 0.3920 0.0684 0.185 Uiso 1 1 calc R . .
C53 C 0.3766(2) 0.4230(2) 0.1235(2) 0.0952(13) Uani 1 1 d . . .
H53A H 0.4010 0.4432 0.1626 0.143 Uiso 1 1 calc R . .
H53B H 0.3592 0.4619 0.0949 0.143 Uiso 1 1 calc R . .
H53C H 0.4046 0.3933 0.0946 0.143 Uiso 1 1 calc R . .
C54 C 0.40675(17) 0.3811(2) 0.3243(2) 0.0812(12) Uani 1 1 d . . .
H54A H 0.3805 0.4243 0.3275 0.122 Uiso 1 1 calc R . .
H54B H 0.4350 0.3847 0.2837 0.122 Uiso 1 1 calc R . .
H54C H 0.4323 0.3763 0.3670 0.122 Uiso 1 1 calc R . .
C55 C 0.36445(14) 0.31657(18) 0.31635(15) 0.0519(8) Uani 1 1 d . . .
C56 C 0.39122(19) 0.2500 0.3293(2) 0.0546(12) Uani 1 2 d S . .
H56A H 0.4326 0.2500 0.3494 0.066 Uiso 1 2 calc SR . .
C41 C 0.1228(3) 0.1696(3) 0.1281(2) 0.067(2) Uani 0.50 1 d PG A -1
H41A H 0.1437 0.1303 0.1496 0.081 Uiso 0.50 1 calc PR A -1
C40 C 0.0886(3) 0.1596(3) 0.0665(3) 0.098(3) Uani 0.50 1 d PG A -1
H40A H 0.0861 0.1135 0.0460 0.118 Uiso 0.50 1 calc PR A -1
C39 C 0.0581(2) 0.2172(4) 0.0350(2) 0.081(3) Uani 0.50 1 d PG A -1
H39A H 0.0347 0.2103 -0.0070 0.097 Uiso 0.50 1 calc PR A -1
C38 C 0.0617(3) 0.2847(3) 0.0651(3) 0.088(4) Uani 0.50 1 d PG A -1
H38A H 0.0409 0.3241 0.0436 0.106 Uiso 0.50 1 calc PR A -1
C37 C 0.0959(3) 0.2947(2) 0.1266(3) 0.067(2) Uani 0.50 1 d PG A -1
H37A H 0.0984 0.3409 0.1472 0.080 Uiso 0.50 1 calc PR A -1
C36 C 0.12645(19) 0.2372(3) 0.15812(17) 0.0444(19) Uani 0.50 1 d PG A -1

loop_
_atom_site_aniso_label
_atom_site_aniso_U_11
_atom_site_aniso_U_22
_atom_site_aniso_U_33
_atom_site_aniso_U_23
_atom_site_aniso_U_13
_atom_site_aniso_U_12
Cr1 0.0281(4) 0.0511(4) 0.0428(4) 0.000 -0.0029(3) 0.000
Cr2 0.0301(4) 0.0542(4) 0.0473(4) 0.000 -0.0028(3) 0.000
N1 0.0340(14) 0.0533(16) 0.0498(15) -0.0034(11) -0.0013(11) 0.0018(11)
N2 0.0336(14) 0.0612(16) 0.0388(13) 0.0010(11) 0.0021(11) -0.0055(11)
C1 0.043(3) 0.131(5) 0.044(3) 0.000 -0.008(2) 0.000
C2 0.052(3) 0.148(6) 0.082(5) 0.000 -0.023(3) 0.000
C3 0.082(4) 0.103(4) 0.057(4) 0.000 -0.035(3) 0.000
C4 0.087(4) 0.092(4) 0.043(3) 0.000 -0.007(3) 0.000
C5 0.052(3) 0.078(3) 0.041(3) 0.000 -0.004(2) 0.000
C6 0.041(2) 0.059(3) 0.041(2) 0.000 -0.0035(19) 0.000
C7 0.035(2) 0.047(2) 0.041(2) 0.000 -0.0032(18) 0.000
C8 0.031(2) 0.037(2) 0.042(2) 0.000 -0.0010(17) 0.000
C9 0.034(2) 0.051(2) 0.034(2) 0.000 -0.0036(17) 0.000
C10 0.076(3) 0.081(3) 0.092(3) 0.011(2) 0.016(2) -0.021(2)
C11 0.099(4) 0.197(7) 0.083(4) 0.045(4) 0.026(3) -0.057(4)
C12 0.067(5) 0.324(18) 0.062(5) 0.000 0.027(4) 0.000
C13 0.0346(17) 0.0481(17) 0.0545(19) -0.0029(14) -0.0018(13) 0.0054(13)
C14 0.0540(19) 0.0548(19) 0.0470(18) -0.0034(15) -0.0041(15) 0.0095(16)
C15 0.061(2) 0.060(2) 0.062(2) -0.0136(18) -0.0079(17) 0.0067(17)
C16 0.056(2) 0.052(2) 0.085(3) 0.0034(19) -0.0002(19) 0.0001(16)
C17 0.0462(19) 0.066(2) 0.058(2) 0.0087(18) 0.0033(16) 0.0021(16)
C18 0.0352(16) 0.064(2) 0.0460(18) -0.0026(15) -0.0009(13) 0.0066(15)
C19 0.055(2) 0.078(2) 0.0477(18) -0.0083(16) -0.0061(16) 0.0085(17)
C20 0.081(3) 0.138(4) 0.077(3) -0.041(3) 0.015(2) 0.007(3)
C21 0.188(6) 0.204(6) 0.146(5) -0.100(5) -0.121(5) 0.127(5)
C22 0.106(3) 0.067(2) 0.048(2) -0.0008(17) -0.004(2) 0.008(2)
C23 0.154(5) 0.171(5) 0.069(3) 0.037(3) 0.041(3) 0.053(4)
C24 0.151(4) 0.094(3) 0.064(3) -0.010(2) -0.042(3) 0.025(3)
C25 0.049(2) 0.072(3) 0.148(4) -0.002(2) 0.006(2) 0.0172(19)
C26 0.0335(18) 0.068(2) 0.078(2) -0.0031(18) -0.0022(16) 0.0081(17)
C27 0.028(2) 0.069(3) 0.104(4) 0.000 -0.003(2) 0.000
C28 0.037(2) 0.098(4) 0.051(3) 0.000 -0.006(2) 0.000
C29 0.031(3) 0.152(5) 0.057(3) 0.000 0.001(2) 0.000
C30 0.041(3) 0.113(4) 0.062(3) 0.000 0.001(2) 0.000
C31 0.063(3) 0.093(4) 0.043(3) 0.000 -0.003(2) 0.000
C32 0.039(3) 0.074(3) 0.051(3) 0.000 -0.009(2) 0.000
C33 0.031(2) 0.045(2) 0.053(3) 0.000 -0.0060(19) 0.000
C34 0.034(2) 0.035(2) 0.054(3) 0.000 -0.0073(19) 0.000
C35 0.035(2) 0.036(2) 0.055(3) 0.000 -0.0043(19) 0.000
C42 0.0373(17) 0.0565(19) 0.0494(18) 0.0013(15) -0.0046(14) -0.0128(14)
C43 0.066(2) 0.068(2) 0.049(2) 0.0040(17) -0.0023(16) -0.0302(19)
C44 0.086(3) 0.071(3) 0.065(2) 0.025(2) -0.016(2) -0.027(2)
C45 0.068(3) 0.071(2) 0.083(3) 0.020(2) -0.009(2) -0.002(2)
C46 0.056(2) 0.074(2) 0.072(2) 0.010(2) 0.0044(18) -0.0009(19)
C47 0.0387(17) 0.067(2) 0.056(2) 0.0067(17) 0.0014(14) -0.0030(15)
C48 0.060(2) 0.085(3) 0.056(2) 0.0063(18) 0.0124(17) 0.0233(19)
C49 0.067(2) 0.087(3) 0.067(2) 0.009(2) 0.0083(19) 0.000(2)
C50 0.084(3) 0.271(8) 0.061(3) 0.007(4) -0.012(2) -0.052(4)
C51 0.105(3) 0.073(2) 0.047(2) 0.0005(17) 0.011(2) -0.029(2)
C52 0.162(5) 0.141(4) 0.067(3) -0.020(3) 0.007(3) -0.071(4)
C53 0.107(3) 0.097(3) 0.081(3) -0.009(2) 0.025(2) -0.032(3)
C54 0.053(2) 0.109(3) 0.081(3) 0.004(2) -0.0115(19) -0.028(2)
C55 0.0350(17) 0.084(2) 0.0370(16) -0.0034(15) 0.0011(13) -0.0126(16)
C56 0.029(2) 0.091(4) 0.044(2) 0.000 -0.0019(19) 0.000
C41 0.089(7) 0.061(5) 0.052(4) -0.005(4) -0.011(4) -0.018(4)
C40 0.109(8) 0.105(7) 0.080(6) 0.004(6) -0.039(6) -0.037(6)
C39 0.073(6) 0.141(9) 0.029(5) 0.016(5) -0.018(4) -0.016(5)
C38 0.074(6) 0.157(11) 0.034(5) 0.022(5) -0.012(4) 0.021(6)
C37 0.062(6) 0.069(6) 0.068(5) 0.016(4) -0.001(4) 0.019(4)
C36 0.037(3) 0.043(6) 0.053(3) 0.009(3) 0.003(2) -0.006(3)

loop_
_atom_type_symbol
_atom_type_description
_atom_type_scat_dispersion_real
_atom_type_scat_dispersion_imag
_atom_type_scat_source
C C 0.0033 0.0016 'International Tables Vol C Tables 4.2.6.8 and 6.1.1.4'
H H 0.0000 0.0000 'International Tables Vol C Tables 4.2.6.8 and 6.1.1.4'
N N 0.0061 0.0033 'International Tables Vol C Tables 4.2.6.8 and 6.1.1.4'
Cr Cr 0.3209 0.6236 'International Tables Vol C Tables 4.2.6.8 and 6.1.1.4'

loop_
_geom_angle_atom_site_label_1
_geom_angle_atom_site_label_2
_geom_angle_atom_site_label_3
_geom_angle
_geom_angle_site_symmetry_1
_geom_angle_site_symmetry_3
C7 Cr1 C8 39.00(15) . .
C7 Cr1 N1 130.52(8) . .
C8 Cr1 N1 132.27(8) . .
C7 Cr1 N1 130.52(8) . 7_565
C8 Cr1 N1 132.27(8) . 7_565
N1 Cr1 N1 90.78(14) . 7_565
C34 Cr2 C35 39.50(16) . .
C34 Cr2 N2 132.37(8) . .
C35 Cr2 N2 131.43(8) . .
C34 Cr2 N2 132.37(8) . 7_565
C35 Cr2 N2 131.43(8) . 7_565
N2 Cr2 N2 89.57(14) . 7_565
C26 N1 C13 117.9(2) . .
C26 N1 Cr1 127.6(2) . .
C13 N1 Cr1 114.45(17) . .
C55 N2 C42 120.9(2) . .
C55 N2 Cr2 128.6(2) . .
C42 N2 Cr2 110.48(17) . .
C6 C1 C2 121.2(5) . .
C3 C2 C1 118.8(5) . .
C4 C3 C2 121.2(5) . .
C3 C4 C5 119.6(5) . .
C4 C5 C6 121.3(4) . .
C1 C6 C5 118.0(4) . .
C1 C6 C7 120.9(4) . .
C5 C6 C7 121.1(4) . .
C8 C7 C6 137.4(4) . .
C8 C7 Cr1 71.5(2) . .
C6 C7 Cr1 151.0(3) . .
C7 C8 C9 139.8(4) . .
C7 C8 Cr1 69.5(2) . .
C9 C8 Cr1 150.8(3) . .
C10 C9 C10 116.7(5) 7_565 .
C10 C9 C8 121.6(2) 7_565 .
C10 C9 C8 121.6(2) . .
C9 C10 C11 120.6(4) . .
C12 C11 C10 121.6(6) . .
C11 C12 C11 118.8(8) 7_565 .
C14 C13 C18 121.2(3) . .
C14 C13 N1 119.8(3) . .
C18 C13 N1 119.0(3) . .
C15 C14 C13 117.9(3) . .
C15 C14 C22 119.8(3) . .
C13 C14 C22 122.3(3) . .
C16 C15 C14 121.4(3) . .
C15 C16 C17 119.4(3) . .
C16 C17 C18 122.2(3) . .
C17 C18 C13 117.8(3) . .
C17 C18 C19 120.1(3) . .
C13 C18 C19 122.1(3) . .
C20 C19 C21 110.4(4) . .
C20 C19 C18 110.2(3) . .
C21 C19 C18 113.4(3) . .
C14 C22 C24 112.3(3) . .
C14 C22 C23 110.1(3) . .
C24 C22 C23 109.6(3) . .
N1 C26 C27 122.7(3) . .
N1 C26 C25 121.0(3) . .
C27 C26 C25 116.4(3) . .
C26 C27 C26 128.0(4) . 7_565
C29 C28 C33 120.8(4) . .
C28 C29 C30 121.3(5) . .
C31 C30 C29 119.6(5) . .
C30 C31 C32 119.1(4) . .
C31 C32 C33 122.3(4) . .
C32 C33 C28 116.9(4) . .
C32 C33 C34 121.7(4) . .
C28 C33 C34 121.3(4) . .
C35 C34 C33 133.8(4) . .
C35 C34 Cr2 70.5(2) . .
C33 C34 Cr2 155.8(3) . .
C34 C35 C36 136.4(4) . 7_565
C34 C35 C36 136.4(4) . .
C36 C35 C36 18.7(4) 7_565 .
C34 C35 Cr2 70.0(2) . .
C36 C35 Cr2 151.3(3) 7_565 .
C36 C35 Cr2 151.3(3) . .
C47 C42 C43 121.1(3) . .
C47 C42 N2 119.8(3) . .
C43 C42 N2 118.9(3) . .
C44 C43 C42 117.5(3) . .
C44 C43 C51 120.2(3) . .
C42 C43 C51 122.3(3) . .
C45 C44 C43 122.1(3) . .
C44 C45 C46 119.3(4) . .
C47 C46 C45 121.5(4) . .
C46 C47 C42 118.4(3) . .
C46 C47 C48 119.1(3) . .
C42 C47 C48 122.5(3) . .
C49 C48 C47 113.5(3) . .
C49 C48 C50 108.6(3) . .
C47 C48 C50 111.9(3) . .
C43 C51 C53 111.1(3) . .
C43 C51 C52 112.6(4) . .
C53 C51 C52 109.5(3) . .
N2 C55 C56 122.4(3) . .
N2 C55 C54 120.0(3) . .
C56 C55 C54 117.5(3) . .
C55 C56 C55 127.4(4) 7_565 .
C40 C41 C36 120.0 . .
C41 C40 C39 120.0 . .
C40 C39 C38 120.0 . .
C37 C38 C39 120.0 . .
C38 C37 C36 120.0 . .
C37 C36 C41 120.0 . .
C37 C36 C35 118.1(4) . .
C41 C36 C35 121.9(4) . .

loop_
_geom_bond_atom_site_label_1
_geom_bond_atom_site_label_2
_geom_bond_distance
_geom_bond_site_symmetry_2
Cr1 C7 1.944(4) .
Cr1 C8 1.970(4) .
Cr1 N1 1.980(2) .
Cr1 N1 1.980(2) 7_565
Cr2 C34 1.956(4) .
Cr2 C35 1.962(4) .
Cr2 N2 1.976(2) .
Cr2 N2 1.976(2) 7_565
N1 C26 1.338(4) .
N1 C13 1.447(4) .
N2 C55 1.335(4) .
N2 C42 1.446(4) .
C1 C6 1.373(6) .
C1 C2 1.399(7) .
C2 C3 1.372(8) .
C3 C4 1.352(7) .
C4 C5 1.384(6) .
C5 C6 1.384(6) .
C6 C7 1.476(5) .
C7 C8 1.307(5) .
C8 C9 1.468(5) .
C9 C10 1.359(4) 7_565
C9 C10 1.359(4) .
C10 C11 1.393(6) .
C11 C12 1.314(6) .
C12 C11 1.314(6) 7_565
C13 C14 1.405(4) .
C13 C18 1.406(4) .
C14 C15 1.394(5) .
C14 C22 1.512(4) .
C15 C16 1.380(5) .
C16 C17 1.372(5) .
C17 C18 1.384(4) .
C18 C19 1.516(4) .
C19 C20 1.503(5) .
C19 C21 1.511(5) .
C22 C24 1.529(5) .
C22 C23 1.540(5) .
C25 C26 1.509(5) .
C26 C27 1.392(4) .
C27 C26 1.392(4) 7_565
C28 C29 1.362(6) .
C28 C33 1.390(6) .
C29 C30 1.371(7) .
C30 C31 1.369(6) .
C31 C32 1.378(6) .
C32 C33 1.387(6) .
C33 C34 1.476(5) .
C34 C35 1.324(6) .
C35 C36 1.472(5) 7_565
C35 C36 1.472(5) .
C42 C47 1.402(4) .
C42 C43 1.409(4) .
C43 C44 1.394(5) .
C43 C51 1.519(5) .
C44 C45 1.370(5) .
C45 C46 1.384(5) .
C46 C47 1.383(4) .
C47 C48 1.513(4) .
C48 C49 1.504(4) .
C48 C50 1.524(6) .
C51 C53 1.533(5) .
C51 C52 1.543(5) .
C54 C55 1.507(4) .
C55 C56 1.389(4) .
C56 C55 1.389(4) 7_565
C41 C40 1.3900 .
C41 C36 1.3900 .
C40 C39 1.3900 .
C39 C38 1.3900 .
C38 C37 1.3900 .
C37 C36 1.3900 .

loop_
_geom_torsion_atom_site_label_1
_geom_torsion_atom_site_label_2
_geom_torsion_atom_site_label_3
_geom_torsion_atom_site_label_4
_geom_torsion
_geom_torsion_site_symmetry_1
_geom_torsion_site_symmetry_4
C7 Cr1 N1 C26 143.8(3) . .
C8 Cr1 N1 C26 -163.4(3) . .
N1 Cr1 N1 C26 -6.3(3) 7_565 .
C7 Cr1 N1 C13 -38.5(3) . .
C8 Cr1 N1 C13 14.3(3) . .
N1 Cr1 N1 C13 171.45(14) 7_565 .
C34 Cr2 N2 C55 147.1(3) . .
C35 Cr2 N2 C55 -158.9(3) . .
N2 Cr2 N2 C55 -7.8(3) 7_565 .
C34 Cr2 N2 C42 -34.9(3) . .
C35 Cr2 N2 C42 19.1(3) . .
N2 Cr2 N2 C42 170.24(14) 7_565 .
C6 C1 C2 C3 0.000(1) . .
C1 C2 C3 C4 0.000(1) . .
C2 C3 C4 C5 0.0 . .
C3 C4 C5 C6 0.0 . .
C2 C1 C6 C5 0.0 . .
C2 C1 C6 C7 180.0 . .
C4 C5 C6 C1 0.0 . .
C4 C5 C6 C7 180.0 . .
C1 C6 C7 C8 0.000(1) . .
C5 C6 C7 C8 180.0 . .
C1 C6 C7 Cr1 180.0 . .
C5 C6 C7 Cr1 0.000(1) . .
N1 Cr1 C7 C8 110.53(13) . .
N1 Cr1 C7 C8 -110.53(13) 7_565 .
C8 Cr1 C7 C6 180.000(1) . .
N1 Cr1 C7 C6 -69.47(13) . .
N1 Cr1 C7 C6 69.47(13) 7_565 .
C6 C7 C8 C9 0.000(2) . .
Cr1 C7 C8 C9 180.000(1) . .
C6 C7 C8 Cr1 180.000(1) . .
N1 Cr1 C8 C7 -105.81(13) . .
N1 Cr1 C8 C7 105.82(13) 7_565 .
C7 Cr1 C8 C9 180.000(2) . .
N1 Cr1 C8 C9 74.19(14) . .
N1 Cr1 C8 C9 -74.18(14) 7_565 .
C7 C8 C9 C10 -91.0(4) . 7_565
Cr1 C8 C9 C10 89.0(4) . 7_565
C7 C8 C9 C10 91.0(4) . .
Cr1 C8 C9 C10 -89.0(4) . .
C10 C9 C10 C11 -0.8(8) 7_565 .
C8 C9 C10 C11 177.3(4) . .
C9 C10 C11 C12 0.1(10) . .
C10 C11 C12 C11 0.7(14) . 7_565
C26 N1 C13 C14 -93.4(3) . .
Cr1 N1 C13 C14 88.6(3) . .
C26 N1 C13 C18 87.2(3) . .
Cr1 N1 C13 C18 -90.8(3) . .
C18 C13 C14 C15 -2.6(4) . .
N1 C13 C14 C15 178.1(3) . .
C18 C13 C14 C22 177.6(3) . .
N1 C13 C14 C22 -1.7(4) . .
C13 C14 C15 C16 -0.6(5) . .
C22 C14 C15 C16 179.2(3) . .
C14 C15 C16 C17 3.1(5) . .
C15 C16 C17 C18 -2.5(5) . .
C16 C17 C18 C13 -0.6(4) . .
C16 C17 C18 C19 178.3(3) . .
C14 C13 C18 C17 3.2(4) . .
N1 C13 C18 C17 -177.5(2) . .
C14 C13 C18 C19 -175.7(3) . .
N1 C13 C18 C19 3.6(4) . .
C17 C18 C19 C20 -67.1(4) . .
C13 C18 C19 C20 111.8(4) . .
C17 C18 C19 C21 57.2(5) . .
C13 C18 C19 C21 -123.9(4) . .
C15 C14 C22 C24 50.4(4) . .
C13 C14 C22 C24 -129.8(3) . .
C15 C14 C22 C23 -72.0(5) . .
C13 C14 C22 C23 107.8(4) . .
C13 N1 C26 C27 -175.9(4) . .
Cr1 N1 C26 C27 1.7(5) . .
C13 N1 C26 C25 2.3(5) . .
Cr1 N1 C26 C25 179.9(3) . .
N1 C26 C27 C26 6.1(9) . 7_565
C25 C26 C27 C26 -172.1(4) . 7_565
C33 C28 C29 C30 0.0 . .
C28 C29 C30 C31 0.0 . .
C29 C30 C31 C32 0.0 . .
C30 C31 C32 C33 0.0 . .
C31 C32 C33 C28 0.0 . .
C31 C32 C33 C34 180.0 . .
C29 C28 C33 C32 0.0 . .
C29 C28 C33 C34 180.0 . .
C32 C33 C34 C35 180.0 . .
C28 C33 C34 C35 0.0 . .
C32 C33 C34 Cr2 0.0 . .
C28 C33 C34 Cr2 180.0 . .
N2 Cr2 C34 C35 107.55(14) . .
N2 Cr2 C34 C35 -107.55(14) 7_565 .
C35 Cr2 C34 C33 180.0 . .
N2 Cr2 C34 C33 -72.45(15) . .
N2 Cr2 C34 C33 72.45(14) 7_565 .
C33 C34 C35 C36 13.7(3) . 7_565
Cr2 C34 C35 C36 -166.3(3) . 7_565
C33 C34 C35 C36 -13.7(3) . .
Cr2 C34 C35 C36 166.3(3) . .
C33 C34 C35 Cr2 180.0 . .
N2 Cr2 C35 C34 -110.03(14) . .
N2 Cr2 C35 C34 110.02(14) 7_565 .
C34 Cr2 C35 C36 160.2(5) . 7_565
N2 Cr2 C35 C36 50.2(5) . 7_565
N2 Cr2 C35 C36 -89.8(5) 7_565 7_565
C34 Cr2 C35 C36 -160.2(5) . .
N2 Cr2 C35 C36 89.8(4) . .
N2 Cr2 C35 C36 -50.2(5) 7_565 .
C55 N2 C42 C47 -94.3(3) . .
Cr2 N2 C42 C47 87.5(3) . .
C55 N2 C42 C43 90.7(3) . .
Cr2 N2 C42 C43 -87.5(3) . .
C47 C42 C43 C44 -2.1(4) . .
N2 C42 C43 C44 172.9(3) . .
C47 C42 C43 C51 176.8(3) . .
N2 C42 C43 C51 -8.3(4) . .
C42 C43 C44 C45 0.4(5) . .
C51 C43 C44 C45 -178.4(3) . .
C43 C44 C45 C46 1.1(6) . .
C44 C45 C46 C47 -1.0(6) . .
C45 C46 C47 C42 -0.6(5) . .
C45 C46 C47 C48 179.4(3) . .
C43 C42 C47 C46 2.1(4) . .
N2 C42 C47 C46 -172.8(3) . .
C43 C42 C47 C48 -177.8(3) . .
N2 C42 C47 C48 7.3(4) . .
C46 C47 C48 C49 49.6(5) . .
C42 C47 C48 C49 -130.5(3) . .
C46 C47 C48 C50 -73.8(4) . .
C42 C47 C48 C50 106.1(4) . .
C44 C43 C51 C53 60.5(4) . .
C42 C43 C51 C53 -118.3(4) . .
C44 C43 C51 C52 -62.8(4) . .
C42 C43 C51 C52 118.4(4) . .
C42 N2 C55 C56 -175.4(3) . .
Cr2 N2 C55 C56 2.4(4) . .
C42 N2 C55 C54 2.1(4) . .
Cr2 N2 C55 C54 179.9(2) . .
N2 C55 C56 C55 7.0(7) . 7_565
C54 C55 C56 C55 -170.6(3) . 7_565
C36 C41 C40 C39 0.0 . .
C41 C40 C39 C38 0.0 . .
C40 C39 C38 C37 0.0 . .
C39 C38 C37 C36 0.0 . .
C38 C37 C36 C41 0.0 . .
C38 C37 C36 C35 -178.5(4) . .
C40 C41 C36 C37 0.0 . .
C40 C41 C36 C35 178.5(4) . .
C34 C35 C36 C37 87.8(4) . .
C36 C35 C36 C37 -12.2(2) 7_565 .
Cr2 C35 C36 C37 -119.7(4) . .
C34 C35 C36 C41 -90.7(4) . .
C36 C35 C36 C41 169.33(15) 7_565 .
Cr2 C35 C36 C41 61.8(6) . .
